data_4024610
loop_
_publ_author_name
'Carlos Saavedra'
'Rosendo Hern\'andez'
'Alicia Boto'
'Eleuterio \'Alvarez'

_publ_section_title
;
Catalytic, One-Pot Synthesis of \b-Amino Acids from \a-Amino Acids.
Preparation of \a,\b-Peptide Derivatives
;
_journal_name_full 'Journal of Organic Chemistry'
_journal_page_first 4655
_journal_page_last 4665
_journal_paper_doi 10.1021/jo9004487
_journal_volume 74
_journal_year 2009
_chemical_absolute_configuration syn
_chemical_formula_moiety 'C25 H32 N2 O4'
_chemical_formula_sum 'C25 H32 N2 O4'
_chemical_formula_weight 424.53
_chemical_name_systematic
; 
 ? 
;
_space_group_IT_number 19
_symmetry_cell_setting orthorhombic
_symmetry_space_group_name_Hall 'P 2ac 2ab'
_symmetry_space_group_name_H-M 'P 21 21 21'
_atom_sites_solution_hydrogens geom
_atom_sites_solution_primary direct
_atom_sites_solution_secondary difmap
_audit_creation_method SHELXL-97
_cell_angle_alpha 90.00
_cell_angle_beta 90.00
_cell_angle_gamma 90.00
_cell_formula_units_Z 4
_cell_length_a 11.1614(6)
_cell_length_b 12.0504(6)
_cell_length_c 18.1145(8)
_cell_measurement_reflns_used 9883
_cell_measurement_temperature 298(2)
_cell_measurement_theta_max 25.67
_cell_measurement_theta_min 2.49
_cell_volume 2436.4(2)
_computing_cell_refinement 'Bruker (2006). APEX 2. Version 2.1.'
_computing_data_collection 'Bruker (2006). APEX 2. Version 2.1.'
_computing_data_reduction 'Bruker (2006). APEX 2. Version 2.1.'
_computing_molecular_graphics 'XP, SHELXTL v. 6.14 (Bruker, 2003)'
_computing_publication_material 'XCIF, SHELXTL v. 6.14 (Bruker, 2003)'
_computing_structure_refinement 'XL, SHELXTL v. 6.14 (Bruker, 2003)'
_computing_structure_solution 'Bruker (2006). APEX 2. Version 2.1.'
_diffrn_ambient_temperature 298(2)
_diffrn_detector_area_resol_mean 8.26
_diffrn_measured_fraction_theta_full 0.980
_diffrn_measured_fraction_theta_max 0.980
_diffrn_measurement_device_type
;
 Bruker-Nonius X8kappa APEX II CCD area detector'
;
_diffrn_measurement_method 'phi and omega scans with narrow frames'
_diffrn_radiation_monochromator graphite
_diffrn_radiation_source 'fine-focus sealed tube'
_diffrn_radiation_type MoK\a
_diffrn_radiation_wavelength 0.71073
_diffrn_reflns_av_R_equivalents 0.0281
_diffrn_reflns_av_sigmaI/netI 0.0146
_diffrn_reflns_limit_h_max 15
_diffrn_reflns_limit_h_min -15
_diffrn_reflns_limit_k_max 14
_diffrn_reflns_limit_k_min -16
_diffrn_reflns_limit_l_max 12
_diffrn_reflns_limit_l_min -25
_diffrn_reflns_number 42806
_diffrn_reflns_theta_full 30.51
_diffrn_reflns_theta_max 30.51
_diffrn_reflns_theta_min 2.03
_diffrn_standards_decay_% 0
_exptl_absorpt_coefficient_mu 0.078
_exptl_absorpt_correction_T_max 0.9822
_exptl_absorpt_correction_T_min 0.9619
_exptl_absorpt_correction_type multi-scan
_exptl_absorpt_process_details
;
 SADABS, Bruker (2006). APEX 2. Version 2.1. Bruker Analytical
 X-ray Solutions, Madison, Wisconsin, USA.
;
_exptl_crystal_colour colourless
_exptl_crystal_density_diffrn 1.157
_exptl_crystal_density_method 'not measured'
_exptl_crystal_description prism
_exptl_crystal_F_000 912
_exptl_crystal_size_max 0.50
_exptl_crystal_size_mid 0.34
_exptl_crystal_size_min 0.23
_refine_diff_density_max 0.293
_refine_diff_density_min -0.244
_refine_diff_density_rms 0.035
_refine_ls_extinction_method none
_refine_ls_goodness_of_fit_ref 1.035
_refine_ls_hydrogen_treatment mixed
_refine_ls_matrix_type full
_refine_ls_number_parameters 291
_refine_ls_number_reflns 4055
_refine_ls_number_restraints 2
_refine_ls_restrained_S_all 1.035
_refine_ls_R_factor_all 0.0578
_refine_ls_R_factor_gt 0.0450
_refine_ls_shift/su_max 0.000
_refine_ls_shift/su_mean 0.000
_refine_ls_structure_factor_coef Fsqd
_refine_ls_weighting_details 'calc w=1/[\s^2^(Fo^2^)+(0.0706P)^2^+0.3349P] where P=(Fo^2^+2Fc^2^)/3'
_refine_ls_weighting_scheme calc
_refine_ls_wR_factor_gt 0.1199
_refine_ls_wR_factor_ref 0.1338
_reflns_number_gt 3285
_reflns_number_total 4055
_reflns_threshold_expression >2sigma(I)
_cod_data_source_file jo9004487_si_009.cif
_cod_data_source_block 98
_cod_depositor_comments
;
The following automatic conversions were performed:
'_symmetry_cell_setting' value 'Orthorhombic' changed to 'orthorhombic'
according to '/home/saulius/struct/CIF-dictionaries/cif_core.dic'
dictionary named 'cif_core.dic' version 2.4.1 from 2010-06-29.

Automatic conversion script
Id: cif_fix_enum 1527 2010-12-29 10:47:43Z saulius 
;
_cod_original_sg_symbol_H-M P2(1)2(1)2(1)
_cod_database_code 4024610

loop_
_symmetry_equiv_pos_as_xyz
'x, y, z'
'-x+1/2, -y, z+1/2'
'-x, y+1/2, -z+1/2'
'x+1/2, -y+1/2, -z'

loop_
_atom_site_label
_atom_site_type_symbol
_atom_site_fract_x
_atom_site_fract_y
_atom_site_fract_z
_atom_site_U_iso_or_equiv
_atom_site_adp_type
_atom_site_occupancy
_atom_site_symmetry_multiplicity
_atom_site_calc_flag
_atom_site_refinement_flags
_atom_site_disorder_assembly
_atom_site_disorder_group
O1 O 0.2887(3) 0.2319(2) 0.04513(17) 0.1388(14) Uani 1 1 d . . .
O2 O 0.2360(2) 0.30990(18) 0.14905(11) 0.0824(6) Uani 1 1 d . . .
O3 O 0.37657(14) 0.81560(13) 0.38169(8) 0.0497(3) Uani 1 1 d . . .
O1' O 0.28293(13) 0.59405(14) 0.15800(8) 0.0514(4) Uani 1 1 d . . .
N1 N 0.41813(14) 0.46189(14) 0.12971(8) 0.0409(3) Uani 1 1 d D . .
H1N H 0.4951(16) 0.432(2) 0.1348(13) 0.049 Uiso 1 1 d D . .
N2 N 0.31575(15) 0.68977(15) 0.29695(9) 0.0458(4) Uani 1 1 d D . .
H2N H 0.2612(19) 0.673(2) 0.2613(11) 0.055 Uiso 1 1 d D . .
C1 C 0.2904(2) 0.3090(2) 0.08486(12) 0.0548(5) Uani 1 1 d . . .
C2 C 0.34975(18) 0.41897(18) 0.06762(10) 0.0448(4) Uani 1 1 d . . .
H2 H 0.2861 0.4726 0.0568 0.054 Uiso 1 1 calc R . .
C3 C 0.4299(2) 0.4110(2) -0.00109(11) 0.0535(5) Uani 1 1 d . . .
H3A H 0.4894 0.3535 0.0066 0.064 Uiso 1 1 calc R . .
H3B H 0.3813 0.3896 -0.0431 0.064 Uiso 1 1 calc R . .
C4 C 0.4925(2) 0.5186(2) -0.01816(11) 0.0548(5) Uani 1 1 d . . .
C5 C 0.6157(3) 0.5220(3) -0.02309(15) 0.0745(8) Uani 1 1 d . . .
H5 H 0.6602 0.4578 -0.0153 0.089 Uiso 1 1 calc R . .
C6 C 0.6735(4) 0.6208(4) -0.0396(2) 0.0979(12) Uani 1 1 d . . .
H6 H 0.7567 0.6220 -0.0430 0.117 Uiso 1 1 calc R . .
C7 C 0.6096(4) 0.7172(4) -0.05116(19) 0.0988(12) Uani 1 1 d . . .
H7 H 0.6492 0.7830 -0.0625 0.119 Uiso 1 1 calc R . .
C8 C 0.4861(4) 0.7149(3) -0.04574(19) 0.0889(10) Uani 1 1 d . . .
H8 H 0.4419 0.7793 -0.0532 0.107 Uiso 1 1 calc R . .
C9 C 0.4291(3) 0.6167(3) -0.02929(16) 0.0704(7) Uani 1 1 d . . .
H9 H 0.3460 0.6159 -0.0255 0.084 Uiso 1 1 calc R . .
C10 C 0.1605(3) 0.2164(3) 0.1676(2) 0.0849(9) Uani 1 1 d . . .
H10A H 0.0867 0.2213 0.1406 0.127 Uiso 1 1 calc R . .
H10B H 0.1437 0.2173 0.2196 0.127 Uiso 1 1 calc R . .
H10C H 0.2008 0.1487 0.1550 0.127 Uiso 1 1 calc R . .
C11 C 0.30207(16) 0.78316(16) 0.33630(10) 0.0394(4) Uani 1 1 d . . .
C12 C 0.19057(17) 0.84877(17) 0.32166(10) 0.0413(4) Uani 1 1 d . . .
C13 C 0.1431(2) 0.8594(2) 0.25145(12) 0.0562(6) Uani 1 1 d . . .
H13 H 0.1772 0.8208 0.2123 0.067 Uiso 1 1 calc R . .
C14 C 0.0450(2) 0.9273(3) 0.23917(16) 0.0723(8) Uani 1 1 d . . .
H14 H 0.0143 0.9353 0.1917 0.087 Uiso 1 1 calc R . .
C15 C -0.0072(2) 0.9829(3) 0.29738(18) 0.0736(8) Uani 1 1 d . . .
H15 H -0.0732 1.0285 0.2892 0.088 Uiso 1 1 calc R . .
C16 C 0.0379(2) 0.9713(3) 0.36726(17) 0.0702(7) Uani 1 1 d . . .
H16 H 0.0015 1.0079 0.4065 0.084 Uiso 1 1 calc R . .
C17 C 0.1374(2) 0.9053(2) 0.38002(13) 0.0564(5) Uani 1 1 d . . .
H17 H 0.1685 0.8988 0.4274 0.068 Uiso 1 1 calc R . .
C1' C 0.38296(16) 0.55281(16) 0.16663(10) 0.0393(4) Uani 1 1 d . . .
C2' C 0.47472(17) 0.60778(17) 0.21822(11) 0.0442(4) Uani 1 1 d . . .
C3' C 0.42480(17) 0.62250(17) 0.29782(11) 0.0432(4) Uani 1 1 d . . .
H3' H 0.4848 0.6658 0.3249 0.052 Uiso 1 1 calc R . .
C4' C 0.4058(2) 0.5144(2) 0.34251(13) 0.0539(5) Uani 1 1 d . . .
H4' H 0.4735 0.4650 0.3320 0.065 Uiso 1 1 calc R . .
C5' C 0.2925(3) 0.4529(2) 0.32375(15) 0.0638(6) Uani 1 1 d . . .
H5'1 H 0.2244 0.4982 0.3358 0.096 Uiso 1 1 calc R . .
H5'2 H 0.2891 0.3851 0.3515 0.096 Uiso 1 1 calc R . .
H5'3 H 0.2915 0.4361 0.2719 0.096 Uiso 1 1 calc R . .
C6' C 0.59452(19) 0.5463(3) 0.22229(15) 0.0645(7) Uani 1 1 d . . .
H6'1 H 0.5805 0.4698 0.2342 0.097 Uiso 1 1 calc R . .
H6'2 H 0.6438 0.5795 0.2597 0.097 Uiso 1 1 calc R . .
H6'3 H 0.6344 0.5512 0.1754 0.097 Uiso 1 1 calc R . .
C7' C 0.4975(3) 0.7234(2) 0.18524(16) 0.0700(7) Uani 1 1 d . . .
H7'1 H 0.5533 0.7630 0.2158 0.105 Uiso 1 1 calc R . .
H7'2 H 0.4234 0.7637 0.1829 0.105 Uiso 1 1 calc R . .
H7'3 H 0.5301 0.7157 0.1365 0.105 Uiso 1 1 calc R . .
C8' C 0.4086(4) 0.5415(3) 0.42577(15) 0.0853(9) Uani 1 1 d . . .
H8'1 H 0.3432 0.5900 0.4377 0.128 Uiso 1 1 calc R . .
H8'2 H 0.4830 0.5771 0.4378 0.128 Uiso 1 1 calc R . .
H8'3 H 0.4013 0.4740 0.4536 0.128 Uiso 1 1 calc R . .

loop_
_atom_site_aniso_label
_atom_site_aniso_U_11
_atom_site_aniso_U_22
_atom_site_aniso_U_33
_atom_site_aniso_U_23
_atom_site_aniso_U_13
_atom_site_aniso_U_12
O1 0.201(3) 0.0945(19) 0.121(2) -0.0641(16) 0.062(2) -0.074(2)
O2 0.1125(16) 0.0607(12) 0.0740(12) -0.0141(9) 0.0266(12) -0.0247(12)
O3 0.0553(7) 0.0461(8) 0.0479(7) -0.0108(6) -0.0103(6) -0.0003(6)
O1' 0.0464(7) 0.0510(9) 0.0569(8) -0.0124(7) -0.0077(6) 0.0089(6)
N1 0.0445(7) 0.0410(9) 0.0370(7) -0.0070(6) -0.0060(6) 0.0023(6)
N2 0.0446(8) 0.0445(9) 0.0483(8) -0.0151(7) -0.0089(7) 0.0064(7)
C1 0.0611(12) 0.0499(13) 0.0394(11) -0.0071(10) -0.0098(10) -0.0054(10)
C2 0.0505(10) 0.0448(11) 0.0391(8) -0.0074(8) -0.0094(7) 0.0027(8)
C3 0.0675(12) 0.0554(13) 0.0375(8) -0.0075(9) -0.0044(9) 0.0050(11)
C4 0.0691(13) 0.0635(14) 0.0319(8) -0.0009(8) -0.0032(9) 0.0011(11)
C5 0.0708(15) 0.093(2) 0.0599(14) 0.0023(15) -0.0019(13) -0.0010(16)
C6 0.083(2) 0.132(4) 0.079(2) 0.004(2) 0.0003(17) -0.028(2)
C7 0.135(3) 0.093(3) 0.0681(17) 0.0044(18) 0.014(2) -0.039(3)
C8 0.128(3) 0.0658(19) 0.0732(18) 0.0092(15) 0.012(2) -0.005(2)
C9 0.0832(17) 0.0651(17) 0.0628(13) 0.0069(12) 0.0048(13) 0.0074(14)
C10 0.092(2) 0.0643(19) 0.098(2) 0.0065(17) 0.0060(18) -0.0202(16)
C11 0.0438(8) 0.0374(9) 0.0371(8) -0.0040(7) 0.0008(7) -0.0022(7)
C12 0.0423(8) 0.0378(10) 0.0439(9) -0.0057(7) 0.0013(7) -0.0004(7)
C13 0.0553(11) 0.0670(16) 0.0461(10) -0.0059(10) -0.0019(9) 0.0130(11)
C14 0.0654(14) 0.087(2) 0.0646(14) 0.0018(14) -0.0122(12) 0.0192(14)
C15 0.0565(13) 0.0696(17) 0.095(2) -0.0054(15) -0.0074(14) 0.0227(13)
C16 0.0621(13) 0.0697(17) 0.0788(17) -0.0217(14) 0.0087(12) 0.0189(12)
C17 0.0589(11) 0.0578(14) 0.0524(11) -0.0158(10) 0.0019(10) 0.0075(10)
C1' 0.0426(8) 0.0367(9) 0.0385(8) -0.0031(7) -0.0004(7) -0.0026(7)
C2' 0.0427(9) 0.0411(10) 0.0489(9) -0.0132(8) 0.0010(7) -0.0045(7)
C3' 0.0416(8) 0.0421(10) 0.0459(9) -0.0109(8) -0.0051(8) 0.0026(8)
C4' 0.0550(11) 0.0499(12) 0.0569(11) 0.0007(10) 0.0018(9) 0.0095(9)
C5' 0.0744(15) 0.0556(15) 0.0613(13) 0.0013(11) 0.0077(12) -0.0082(12)
C6' 0.0389(9) 0.0802(18) 0.0745(14) -0.0348(14) -0.0052(9) 0.0011(10)
C7' 0.0842(17) 0.0555(15) 0.0703(15) -0.0084(12) 0.0132(14) -0.0261(13)
C8' 0.104(2) 0.098(2) 0.0546(13) 0.0138(15) -0.0148(15) -0.005(2)

loop_
_atom_type_symbol
_atom_type_description
_atom_type_scat_dispersion_real
_atom_type_scat_dispersion_imag
_atom_type_scat_source
C C 0.0033 0.0000 'International Tables Vol C Tables 4.2.6.8 and 6.1.1.4'
H H 0.0000 0.0000 'International Tables Vol C Tables 4.2.6.8 and 6.1.1.4'
N N 0.0061 0.0000 'International Tables Vol C Tables 4.2.6.8 and 6.1.1.4'
O O 0.0106 0.0000 'International Tables Vol C Tables 4.2.6.8 and 6.1.1.4'

loop_
_geom_angle_atom_site_label_1
_geom_angle_atom_site_label_2
_geom_angle_atom_site_label_3
_geom_angle
_geom_angle_site_symmetry_1
_geom_angle_site_symmetry_3
_geom_angle_publ_flag
C1 O2 C10 118.0(2) . . ?
C1' N1 C2 121.47(16) . . ?
C1' N1 H1N 122.3(15) . . ?
C2 N1 H1N 114.9(15) . . ?
C11 N2 C3' 123.66(16) . . ?
C11 N2 H2N 119.3(17) . . ?
C3' N2 H2N 116.1(16) . . ?
O1 C1 O2 122.8(3) . . ?
O1 C1 C2 124.9(2) . . ?
O2 C1 C2 112.20(19) . . ?
N1 C2 C1 112.42(17) . . ?
N1 C2 C3 110.08(17) . . ?
C1 C2 C3 111.55(18) . . ?
N1 C2 H2 107.5 . . ?
C1 C2 H2 107.5 . . ?
C3 C2 H2 107.5 . . ?
C4 C3 C2 112.52(19) . . ?
C4 C3 H3A 109.1 . . ?
C2 C3 H3A 109.1 . . ?
C4 C3 H3B 109.1 . . ?
C2 C3 H3B 109.1 . . ?
H3A C3 H3B 107.8 . . ?
C5 C4 C9 118.2(3) . . ?
C5 C4 C3 120.1(3) . . ?
C9 C4 C3 121.7(2) . . ?
C4 C5 C6 120.2(3) . . ?
C4 C5 H5 119.9 . . ?
C6 C5 H5 119.9 . . ?
C7 C6 C5 121.0(3) . . ?
C7 C6 H6 119.5 . . ?
C5 C6 H6 119.5 . . ?
C6 C7 C8 119.2(4) . . ?
C6 C7 H7 120.4 . . ?
C8 C7 H7 120.4 . . ?
C9 C8 C7 119.6(4) . . ?
C9 C8 H8 120.2 . . ?
C7 C8 H8 120.2 . . ?
C8 C9 C4 121.8(3) . . ?
C8 C9 H9 119.1 . . ?
C4 C9 H9 119.1 . . ?
O2 C10 H10A 109.5 . . ?
O2 C10 H10B 109.5 . . ?
H10A C10 H10B 109.5 . . ?
O2 C10 H10C 109.5 . . ?
H10A C10 H10C 109.5 . . ?
H10B C10 H10C 109.5 . . ?
O3 C11 N2 122.94(18) . . ?
O3 C11 C12 120.74(17) . . ?
N2 C11 C12 116.32(16) . . ?
C13 C12 C17 119.32(19) . . ?
C13 C12 C11 122.00(17) . . ?
C17 C12 C11 118.59(18) . . ?
C12 C13 C14 120.4(2) . . ?
C12 C13 H13 119.8 . . ?
C14 C13 H13 119.8 . . ?
C15 C14 C13 119.9(3) . . ?
C15 C14 H14 120.0 . . ?
C13 C14 H14 120.0 . . ?
C16 C15 C14 120.1(2) . . ?
C16 C15 H15 120.0 . . ?
C14 C15 H15 120.0 . . ?
C15 C16 C17 120.5(2) . . ?
C15 C16 H16 119.7 . . ?
C17 C16 H16 119.7 . . ?
C16 C17 C12 119.8(2) . . ?
C16 C17 H17 120.1 . . ?
C12 C17 H17 120.1 . . ?
O1' C1' N1 122.08(17) . . ?
O1' C1' C2' 120.48(17) . . ?
N1 C1' C2' 117.39(16) . . ?
C6' C2' C1' 113.77(16) . . ?
C6' C2' C7' 108.2(2) . . ?
C1' C2' C7' 105.35(18) . . ?
C6' C2' C3' 108.87(18) . . ?
C1' C2' C3' 111.97(15) . . ?
C7' C2' C3' 108.43(17) . . ?
N2 C3' C4' 110.99(17) . . ?
N2 C3' C2' 110.56(16) . . ?
C4' C3' C2' 115.96(17) . . ?
N2 C3' H3' 106.2 . . ?
C4' C3' H3' 106.2 . . ?
C2' C3' H3' 106.2 . . ?
C5' C4' C8' 109.9(2) . . ?
C5' C4' C3' 114.29(19) . . ?
C8' C4' C3' 109.3(2) . . ?
C5' C4' H4' 107.7 . . ?
C8' C4' H4' 107.7 . . ?
C3' C4' H4' 107.7 . . ?
C4' C5' H5'1 109.5 . . ?
C4' C5' H5'2 109.5 . . ?
H5'1 C5' H5'2 109.5 . . ?
C4' C5' H5'3 109.5 . . ?
H5'1 C5' H5'3 109.5 . . ?
H5'2 C5' H5'3 109.5 . . ?
C2' C6' H6'1 109.5 . . ?
C2' C6' H6'2 109.5 . . ?
H6'1 C6' H6'2 109.5 . . ?
C2' C6' H6'3 109.5 . . ?
H6'1 C6' H6'3 109.5 . . ?
H6'2 C6' H6'3 109.5 . . ?
C2' C7' H7'1 109.5 . . ?
C2' C7' H7'2 109.5 . . ?
H7'1 C7' H7'2 109.5 . . ?
C2' C7' H7'3 109.5 . . ?
H7'1 C7' H7'3 109.5 . . ?
H7'2 C7' H7'3 109.5 . . ?
C4' C8' H8'1 109.5 . . ?
C4' C8' H8'2 109.5 . . ?
H8'1 C8' H8'2 109.5 . . ?
C4' C8' H8'3 109.5 . . ?
H8'1 C8' H8'3 109.5 . . ?
H8'2 C8' H8'3 109.5 . . ?

loop_
_geom_bond_atom_site_label_1
_geom_bond_atom_site_label_2
_geom_bond_distance
_geom_bond_site_symmetry_2
_geom_bond_publ_flag
O1 C1 1.175(3) . ?
O2 C1 1.312(3) . ?
O2 C10 1.447(4) . ?
O3 C11 1.233(2) . ?
O1' C1' 1.232(2) . ?
N1 C1' 1.342(2) . ?
N1 C2 1.454(2) . ?
N1 H1N 0.936(16) . ?
N2 C11 1.341(2) . ?
N2 C3' 1.462(2) . ?
N2 H2N 0.911(16) . ?
C1 C2 1.514(3) . ?
C2 C3 1.536(3) . ?
C2 H2 0.9800 . ?
C3 C4 1.505(4) . ?
C3 H3A 0.9700 . ?
C3 H3B 0.9700 . ?
C4 C5 1.379(4) . ?
C4 C9 1.393(4) . ?
C5 C6 1.386(5) . ?
C5 H5 0.9300 . ?
C6 C7 1.379(6) . ?
C6 H6 0.9300 . ?
C7 C8 1.382(6) . ?
C7 H7 0.9300 . ?
C8 C9 1.376(5) . ?
C8 H8 0.9300 . ?
C9 H9 0.9300 . ?
C10 H10A 0.9600 . ?
C10 H10B 0.9600 . ?
C10 H10C 0.9600 . ?
C11 C12 1.498(3) . ?
C12 C13 1.384(3) . ?
C12 C17 1.391(3) . ?
C13 C14 1.385(3) . ?
C13 H13 0.9300 . ?
C14 C15 1.379(4) . ?
C14 H14 0.9300 . ?
C15 C16 1.370(4) . ?
C15 H15 0.9300 . ?
C16 C17 1.385(3) . ?
C16 H16 0.9300 . ?
C17 H17 0.9300 . ?
C1' C2' 1.537(3) . ?
C2' C6' 1.530(3) . ?
C2' C7' 1.537(3) . ?
C2' C3' 1.556(3) . ?
C3' C4' 1.548(3) . ?
C3' H3' 0.9800 . ?
C4' C5' 1.506(4) . ?
C4' C8' 1.543(4) . ?
C4' H4' 0.9800 . ?
C5' H5'1 0.9600 . ?
C5' H5'2 0.9600 . ?
C5' H5'3 0.9600 . ?
C6' H6'1 0.9600 . ?
C6' H6'2 0.9600 . ?
C6' H6'3 0.9600 . ?
C7' H7'1 0.9600 . ?
C7' H7'2 0.9600 . ?
C7' H7'3 0.9600 . ?
C8' H8'1 0.9600 . ?
C8' H8'2 0.9600 . ?
C8' H8'3 0.9600 . ?

loop_
_geom_hbond_atom_site_label_D
_geom_hbond_atom_site_label_H
_geom_hbond_atom_site_label_A
_geom_hbond_distance_DH
_geom_hbond_distance_HA
_geom_hbond_distance_DA
_geom_hbond_angle_DHA
_geom_hbond_site_symmetry_A
N1 H1N O3 0.936(16) 2.027(18) 2.898(2) 154(2) 3_645
N2 H2N O1' 0.911(16) 2.11(2) 2.793(2) 131(2) .

loop_
_geom_torsion_atom_site_label_1
_geom_torsion_atom_site_label_2
_geom_torsion_atom_site_label_3
_geom_torsion_atom_site_label_4
_geom_torsion
_geom_torsion_site_symmetry_1
_geom_torsion_site_symmetry_2
_geom_torsion_site_symmetry_3
_geom_torsion_site_symmetry_4
_geom_torsion_publ_flag
C10 O2 C1 O1 -6.9(5) . . . . ?
C10 O2 C1 C2 170.8(2) . . . . ?
C1' N1 C2 C1 -111.2(2) . . . . ?
C1' N1 C2 C3 123.8(2) . . . . ?
O1 C1 C2 N1 -136.0(3) . . . . ?
O2 C1 C2 N1 46.4(3) . . . . ?
O1 C1 C2 C3 -11.7(4) . . . . ?
O2 C1 C2 C3 170.6(2) . . . . ?
N1 C2 C3 C4 -53.0(2) . . . . ?
C1 C2 C3 C4 -178.48(18) . . . . ?
C2 C3 C4 C5 123.4(2) . . . . ?
C2 C3 C4 C9 -56.6(3) . . . . ?
C9 C4 C5 C6 -0.8(4) . . . . ?
C3 C4 C5 C6 179.3(2) . . . . ?
C4 C5 C6 C7 0.2(5) . . . . ?
C5 C6 C7 C8 0.3(6) . . . . ?
C6 C7 C8 C9 -0.3(6) . . . . ?
C7 C8 C9 C4 -0.3(5) . . . . ?
C5 C4 C9 C8 0.8(4) . . . . ?
C3 C4 C9 C8 -179.2(2) . . . . ?
C3' N2 C11 O3 -6.4(3) . . . . ?
C3' N2 C11 C12 172.74(18) . . . . ?
O3 C11 C12 C13 141.6(2) . . . . ?
N2 C11 C12 C13 -37.6(3) . . . . ?
O3 C11 C12 C17 -34.9(3) . . . . ?
N2 C11 C12 C17 145.9(2) . . . . ?
C17 C12 C13 C14 1.2(4) . . . . ?
C11 C12 C13 C14 -175.3(2) . . . . ?
C12 C13 C14 C15 -1.3(4) . . . . ?
C13 C14 C15 C16 0.1(5) . . . . ?
C14 C15 C16 C17 1.2(5) . . . . ?
C15 C16 C17 C12 -1.2(4) . . . . ?
C13 C12 C17 C16 0.0(4) . . . . ?
C11 C12 C17 C16 176.6(2) . . . . ?
C2 N1 C1' O1' 11.8(3) . . . . ?
C2 N1 C1' C2' -165.54(18) . . . . ?
O1' C1' C2' C6' -179.7(2) . . . . ?
N1 C1' C2' C6' -2.3(3) . . . . ?
O1' C1' C2' C7' -61.3(2) . . . . ?
N1 C1' C2' C7' 116.0(2) . . . . ?
O1' C1' C2' C3' 56.4(3) . . . . ?
N1 C1' C2' C3' -126.29(18) . . . . ?
C11 N2 C3' C4' 106.0(2) . . . . ?
C11 N2 C3' C2' -123.9(2) . . . . ?
C6' C2' C3' N2 174.83(17) . . . . ?
C1' C2' C3' N2 -58.5(2) . . . . ?
C7' C2' C3' N2 57.3(2) . . . . ?
C6' C2' C3' C4' -57.7(2) . . . . ?
C1' C2' C3' C4' 69.0(2) . . . . ?
C7' C2' C3' C4' -175.2(2) . . . . ?
N2 C3' C4' C5' 47.4(2) . . . . ?
C2' C3' C4' C5' -79.8(2) . . . . ?
N2 C3' C4' C8' -76.3(2) . . . . ?
C2' C3' C4' C8' 156.5(2) . . . . ?

loop_
_cod_related_entry_id
_cod_related_entry_database
_cod_related_entry_code
1 ChemSpider 30658973
